data_7228027
loop_
_publ_author_name
'Fedorov, A. Yu.'
'Rychkov, D. A.'
'Losev, E. A.'
'Zakharov, B. A.'
'Stare, J.'
'Boldyreva, E. V.'

_publ_section_title
;
 Effect of pressure on two polymorphs of tolazamide: why no
 interconversion?
;
_journal_issue 16
_journal_name_full CrystEngComm
_journal_page_first 2243
_journal_paper_doi 10.1039/C6CE02527G
_journal_volume 19
_journal_year 2017
_chemical_formula_moiety 'C14 H21 N3 O3 S'
_chemical_formula_sum 'C14 H21 N3 O3 S'
_chemical_formula_weight 311.40
_chemical_name_common tolazamide
_chemical_name_systematic
;
 N-[(azepan-1-ylamino)carbonyl]-4-methylbenzenesulfonamide
;
_space_group_crystal_system triclinic
_space_group_IT_number 2
_space_group_name_Hall '-P 1'
_space_group_name_H-M_alt 'P -1'
_symmetry_space_group_name_Hall '-P 1'
_symmetry_space_group_name_H-M 'P -1'
_atom_sites_solution_hydrogens geom
_audit_creation_method SHELXL-2014/7
_audit_update_record
;
2016-07-14 deposited with the CCDC.
2017-03-28 downloaded from the CCDC.
;
_cell_angle_alpha 81.453(9)
_cell_angle_beta 86.954(9)
_cell_angle_gamma 82.427(4)
_cell_formula_units_Z 2
_cell_length_a 5.9953(3)
_cell_length_b 8.4598(4)
_cell_length_c 13.189(2)
_cell_measurement_reflns_used 930
_cell_measurement_temperature 293(2)
_cell_measurement_theta_max 26.2360
_cell_measurement_theta_min 2.4480
_cell_volume 655.35(11)
_computing_structure_refinement 'SHELXL-2014/7 (Sheldrick, 2014)'
_diffrn_ambient_pressure 2500000
_diffrn_ambient_temperature 293(2)
_diffrn_measured_fraction_theta_full 0.347
_diffrn_measured_fraction_theta_max 0.337
_diffrn_measurement_device_type 'Oxford Diffraction Gemini R Ultra'
_diffrn_measurement_method \w-scan
_diffrn_radiation_type MoK\a
_diffrn_radiation_wavelength 0.71073
_diffrn_reflns_av_R_equivalents 0.0866
_diffrn_reflns_av_unetI/netI 0.0794
_diffrn_reflns_Laue_measured_fraction_full 0.347
_diffrn_reflns_Laue_measured_fraction_max 0.337
_diffrn_reflns_limit_h_max 7
_diffrn_reflns_limit_h_min -7
_diffrn_reflns_limit_k_max 10
_diffrn_reflns_limit_k_min -10
_diffrn_reflns_limit_l_max 6
_diffrn_reflns_limit_l_min -6
_diffrn_reflns_number 3276
_diffrn_reflns_point_group_measured_fraction_full 0.347
_diffrn_reflns_point_group_measured_fraction_max 0.337
_diffrn_reflns_theta_full 25.242
_diffrn_reflns_theta_max 26.352
_diffrn_reflns_theta_min 2.454
_diffrn_source 'Enhance (Mo) X-ray Source'
_exptl_absorpt_coefficient_mu 0.263
_exptl_absorpt_correction_T_max 0.481
_exptl_absorpt_correction_T_min 0.391
_exptl_absorpt_correction_type gaussian
_exptl_absorpt_process_details
; Absorb7 and Absorb-GUI, Angel and Gonzalez-Platas (2013)
  J. Appl. Cryst. 46:252-254
;
_exptl_crystal_colour colourless
_exptl_crystal_density_diffrn 1.578
_exptl_crystal_description prism
_exptl_crystal_F_000 332
_exptl_crystal_size_max 0.17
_exptl_crystal_size_mid 0.10
_exptl_crystal_size_min 0.02
_refine_diff_density_max 0.181
_refine_diff_density_min -0.202
_refine_diff_density_rms 0.043
_refine_ls_extinction_method none
_refine_ls_goodness_of_fit_ref 0.986
_refine_ls_hydrogen_treatment constr
_refine_ls_matrix_type full
_refine_ls_number_parameters 210
_refine_ls_number_reflns 904
_refine_ls_number_restraints 248
_refine_ls_restrained_S_all 0.856
_refine_ls_R_factor_all 0.0748
_refine_ls_R_factor_gt 0.0420
_refine_ls_shift/su_max 0.000
_refine_ls_shift/su_mean 0.000
_refine_ls_structure_factor_coef Fsqd
_refine_ls_weighting_details 'w=1/[\s^2^(Fo^2^)+(0.0599P)^2^+0.0519P] where P=(Fo^2^+2Fc^2^)/3'
_refine_ls_weighting_scheme calc
_refine_ls_wR_factor_gt 0.0933
_refine_ls_wR_factor_ref 0.1144
_reflns_Friedel_coverage 0.000
_reflns_number_gt 643
_reflns_number_total 904
_reflns_threshold_expression 'I > 2\s(I)'
_cod_data_source_file c6ce02527g2.cif
_cod_data_source_block 2p50GPA
_cod_depositor_comments
;
The following automatic conversions were performed:

'_exptl_absorpt_correction_type' value 'Gaussian' changed to
'gaussian' according to
/home/data/users/saulius/crontab/automatic-downloads/rss-feeds/RSC/lib/dictionaries/cif_core.dic
dictionary named 'cif_core.dic' version 2.4.2 from 2011-04-26.

Automatic conversion script
Id: cif_fix_values 4973 2017-02-22 13:04:09Z antanas 

 Adding full bibliography for 7228012--7228029.cif.
;
_cod_original_cell_volume 655.38(13)
_cod_database_code 7228027
_shelx_shelxl_version_number 2014/7
_shelx_space_group_comment
;
The symmetry employed for this shelxl refinement is uniquely defined
by the following loop, which should always be used as a source of
symmetry information in preference to the above space-group names.
They are only intended as comments.
;

loop_
_space_group_symop_operation_xyz
'x, y, z'
'-x, -y, -z'

loop_
_atom_site_label
_atom_site_type_symbol
_atom_site_fract_x
_atom_site_fract_y
_atom_site_fract_z
_atom_site_U_iso_or_equiv
_atom_site_adp_type
_atom_site_occupancy
_atom_site_site_symmetry_order
_atom_site_calc_flag
_atom_site_refinement_flags_posn
_atom_site_refinement_flags_adp
_atom_site_refinement_flags_occupancy
_atom_site_disorder_assembly
_atom_site_disorder_group
S1 S 0.23609(17) 0.98910(14) 0.3913(3) 0.023(2) Uani 1 1 d . U . . .
O3 O 0.0504(5) 0.6769(4) 0.4141(7) 0.026(4) Uani 1 1 d . U . . .
N1 N 0.2579(5) 0.8394(4) 0.4826(8) 0.022(4) Uani 1 1 d . U . . .
H1 H 0.3371 0.8461 0.5339 0.026 Uiso 1 1 calc R U . . .
N3 N 0.3078(6) 0.6334(5) 0.6512(9) 0.022(4) Uani 1 1 d . U . . .
C4 C 0.4128(9) 0.9261(7) 0.2902(14) 0.021(3) Uani 1 1 d . U . . .
O2 O 0.0129(4) 1.0225(4) 0.3567(6) 0.025(4) Uani 1 1 d . U . . .
O1 O 0.3315(5) 1.1140(4) 0.4311(7) 0.029(5) Uani 1 1 d . U . . .
C8 C 0.1575(8) 0.7000(7) 0.4842(13) 0.020(4) Uani 1 1 d . U . . .
N2 N 0.1954(7) 0.5948(6) 0.5721(11) 0.026(4) Uani 1 1 d . U . . .
H2 H 0.1479 0.5022 0.5781 0.032 Uiso 1 1 calc R U . . .
C3 C 0.6351(7) 0.8640(6) 0.3131(11) 0.022(5) Uani 1 1 d . U . . .
H3 H 0.6874 0.8506 0.3793 0.026 Uiso 1 1 calc R U . . .
C1 C 0.7021(10) 0.8364(8) 0.1312(15) 0.023(5) Uani 1 1 d . U . . .
C5 C 0.3346(9) 0.9400(7) 0.1971(15) 0.023(4) Uani 1 1 d . U . . .
H5 H 0.1842 0.9793 0.1861 0.028 Uiso 1 1 calc R U . . .
C6 C 0.4768(7) 0.8958(6) 0.1134(12) 0.025(4) Uani 1 1 d . U . . .
H6 H 0.4208 0.9062 0.0480 0.030 Uiso 1 1 calc R U . . .
C2 C 0.7740(10) 0.8230(8) 0.2296(15) 0.024(5) Uani 1 1 d . U . . .
H2A H 0.9243 0.7844 0.2416 0.029 Uiso 1 1 calc R U . . .
C14 C 0.1570(8) 0.6268(7) 0.7437(12) 0.026(4) Uani 1 1 d . U . . .
H14A H 0.1650 0.5162 0.7772 0.032 Uiso 1 1 calc R U . . .
H14B H 0.0032 0.6615 0.7232 0.032 Uiso 1 1 calc R U . . .
C7 C 0.8590(9) 0.7891(7) 0.0449(13) 0.038(6) Uani 1 1 d . U . . .
H7A H 0.9389 0.8779 0.0172 0.056 Uiso 1 1 calc R U . . .
H7B H 0.7737 0.7610 -0.0079 0.056 Uiso 1 1 calc R U . . .
H7C H 0.9646 0.6983 0.0703 0.056 Uiso 1 1 calc R U . . .
C13 C 0.2161(7) 0.7304(6) 0.8184(11) 0.031(5) Uani 1 1 d . U . . .
H13A H 0.0819 0.7600 0.8592 0.037 Uiso 1 1 calc R U . . .
H13B H 0.2609 0.8289 0.7800 0.037 Uiso 1 1 calc R U . . .
C12 C 0.4064(8) 0.6532(7) 0.8922(12) 0.032(5) Uani 1 1 d D U . . .
H12A H 0.4726 0.7426 0.9113 0.039 Uiso 0.043(13) 1 calc R U P A 1
H12B H 0.3307 0.6053 0.9537 0.039 Uiso 0.043(13) 1 calc R U P A 1
H12C H 0.4253 0.7263 0.9403 0.039 Uiso 0.957(13) 1 calc R U P A 2
H12D H 0.3639 0.5544 0.9311 0.039 Uiso 0.957(13) 1 calc R U P A 2
C11A C 0.603(18) 0.529(12) 0.870(10) 0.027(11) Uani 0.043(13) 1 d D U P A 1
H11A H 0.7410 0.5436 0.9014 0.032 Uiso 0.043(13) 1 calc R U P A 1
H11B H 0.5704 0.4192 0.8879 0.032 Uiso 0.043(13) 1 calc R U P A 1
C10A C 0.60(2) 0.59(2) 0.756(8) 0.022(10) Uani 0.043(13) 1 d D U P A 1
H10A H 0.5147 0.6955 0.7531 0.027 Uiso 0.043(13) 1 calc R U P A 1
H10B H 0.7541 0.6083 0.7396 0.027 Uiso 0.043(13) 1 calc R U P A 1
C11B C 0.6265(9) 0.6163(10) 0.8343(13) 0.026(5) Uani 0.957(13) 1 d D U P A 2
H11C H 0.7452 0.5826 0.8830 0.032 Uiso 0.957(13) 1 calc R U P A 2
H11D H 0.6624 0.7137 0.7914 0.032 Uiso 0.957(13) 1 calc R U P A 2
C10B C 0.6206(9) 0.4846(7) 0.7671(10) 0.024(5) Uani 0.957(13) 1 d D U P A 2
H10C H 0.7728 0.4309 0.7606 0.029 Uiso 0.957(13) 1 calc R U P A 2
H10D H 0.5308 0.4057 0.8038 0.029 Uiso 0.957(13) 1 calc R U P A 2
C9 C 0.5309(9) 0.5317(7) 0.6599(12) 0.023(5) Uani 1 1 d D U . . .
H9A H 0.6316 0.5575 0.6015 0.028 Uiso 0.043(13) 1 calc R U P A 1
H9B H 0.5173 0.4174 0.6702 0.028 Uiso 0.043(13) 1 calc R U P A 1
H9C H 0.6403 0.5891 0.6177 0.028 Uiso 0.957(13) 1 calc R U P A 2
H9D H 0.5201 0.4338 0.6314 0.028 Uiso 0.957(13) 1 calc R U P A 2

loop_
_atom_site_aniso_label
_atom_site_aniso_U_11
_atom_site_aniso_U_22
_atom_site_aniso_U_33
_atom_site_aniso_U_23
_atom_site_aniso_U_13
_atom_site_aniso_U_12
S1 0.0162(6) 0.0139(6) 0.039(6) -0.0058(15) -0.0016(11) -0.0016(4)
O3 0.0255(18) 0.0185(18) 0.034(13) -0.004(4) -0.011(4) -0.0016(15)
N1 0.0180(18) 0.017(2) 0.031(11) -0.001(3) -0.012(4) -0.0040(15)
N3 0.017(2) 0.018(2) 0.031(12) -0.003(4) 0.001(4) -0.0029(16)
C4 0.016(2) 0.018(3) 0.031(11) -0.006(6) -0.004(5) -0.002(2)
O2 0.0181(15) 0.0201(17) 0.035(14) -0.007(4) 0.004(3) 0.0007(12)
O1 0.0290(17) 0.0162(16) 0.044(16) -0.008(4) -0.002(3) -0.0070(13)
C8 0.014(2) 0.018(3) 0.030(12) -0.010(5) -0.005(5) -0.001(2)
N2 0.032(2) 0.016(2) 0.034(11) -0.002(5) -0.001(5) -0.013(2)
C3 0.020(2) 0.023(3) 0.025(16) -0.012(6) -0.008(4) -0.003(2)
C1 0.025(3) 0.017(3) 0.028(16) -0.006(6) -0.004(5) -0.006(2)
C5 0.016(2) 0.022(3) 0.032(11) -0.007(6) -0.007(4) -0.002(2)
C6 0.027(2) 0.021(3) 0.024(13) 0.009(6) 0.006(5) -0.005(2)
C2 0.016(3) 0.025(3) 0.035(16) -0.017(6) 0.001(5) -0.004(2)
C14 0.015(2) 0.026(3) 0.038(13) -0.009(6) 0.005(4) -0.001(2)
C7 0.028(2) 0.043(3) 0.043(18) -0.017(7) 0.007(5) -0.001(2)
C13 0.023(2) 0.029(3) 0.041(15) -0.015(6) -0.002(5) 0.000(2)
C12 0.029(3) 0.042(3) 0.025(16) -0.002(6) 0.007(4) -0.007(2)
C11A 0.027(19) 0.03(2) 0.027(18) -0.002(19) -0.007(17) -0.006(15)
C10A 0.022(18) 0.02(2) 0.026(18) -0.004(15) 0.000(11) -0.01(2)
C11B 0.024(3) 0.031(4) 0.027(17) -0.008(7) -0.014(5) -0.004(2)
C10B 0.023(3) 0.019(3) 0.029(16) -0.002(6) 0.003(5) 0.000(2)
C9 0.027(3) 0.021(3) 0.023(16) -0.006(6) 0.005(5) -0.004(2)

loop_
_atom_type_symbol
_atom_type_description
_atom_type_scat_dispersion_real
_atom_type_scat_dispersion_imag
_atom_type_scat_source
C C 0.0033 0.0016 'International Tables Vol C Tables 4.2.6.8 and 6.1.1.4'
H H 0.0000 0.0000 'International Tables Vol C Tables 4.2.6.8 and 6.1.1.4'
N N 0.0061 0.0033 'International Tables Vol C Tables 4.2.6.8 and 6.1.1.4'
O O 0.0106 0.0060 'International Tables Vol C Tables 4.2.6.8 and 6.1.1.4'
S S 0.1246 0.1234 'International Tables Vol C Tables 4.2.6.8 and 6.1.1.4'

loop_
_geom_angle_atom_site_label_1
_geom_angle_atom_site_label_2
_geom_angle_atom_site_label_3
_geom_angle
O2 S1 O1 118.47(18)
O2 S1 N1 110.7(3)
O1 S1 N1 104.4(4)
O2 S1 C4 108.2(5)
O1 S1 C4 108.7(3)
N1 S1 C4 105.7(5)
C8 N1 S1 124.5(9)
C8 N1 H1 117.7
S1 N1 H1 117.7
N2 N3 C14 108.6(5)
N2 N3 C9 109.1(7)
C14 N3 C9 117.1(10)
C5 C4 C3 122.7(14)
C5 C4 S1 120.1(6)
C3 C4 S1 117.2(12)
O3 C8 N2 124.7(6)
O3 C8 N1 122.6(12)
N2 C8 N1 112.7(10)
N3 N2 C8 121.4(6)
N3 N2 H2 119.3
C8 N2 H2 119.3
C2 C3 C4 115.6(13)
C2 C3 H3 122.2
C4 C3 H3 122.2
C2 C1 C6 117.7(14)
C2 C1 C7 121.6(7)
C6 C1 C7 120.7(14)
C4 C5 C6 121.0(7)
C4 C5 H5 119.5
C6 C5 H5 119.5
C1 C6 C5 118.8(14)
C1 C6 H6 120.6
C5 C6 H6 120.6
C1 C2 C3 124.1(7)
C1 C2 H2A 118.0
C3 C2 H2A 118.0
N3 C14 C13 112.6(5)
N3 C14 H14A 109.1
C13 C14 H14A 109.1
N3 C14 H14B 109.1
C13 C14 H14B 109.1
H14A C14 H14B 107.8
C1 C7 H7A 109.5
C1 C7 H7B 109.5
H7A C7 H7B 109.5
C1 C7 H7C 109.5
H7A C7 H7C 109.5
H7B C7 H7C 109.5
C14 C13 C12 115.5(5)
C14 C13 H13A 108.4
C12 C13 H13A 108.4
C14 C13 H13B 108.4
C12 C13 H13B 108.4
H13A C13 H13B 107.5
C11B C12 C13 111.5(11)
C11A C12 C13 127(6)
C11A C12 H12A 105.6
C13 C12 H12A 105.6
C11A C12 H12B 105.6
C13 C12 H12B 105.6
H12A C12 H12B 106.1
C11B C12 H12C 109.3
C13 C12 H12C 109.3
C11B C12 H12D 109.3
C13 C12 H12D 109.3
H12C C12 H12D 108.0
C10A C11A C12 92(6)
C10A C11A H11A 113.3
C12 C11A H11A 113.3
C10A C11A H11B 113.3
C12 C11A H11B 113.3
H11A C11A H11B 110.6
C9 C10A C11A 137(10)
C9 C10A H10A 102.7
C11A C10A H10A 102.7
C9 C10A H10B 102.7
C11A C10A H10B 102.7
H10A C10A H10B 105.0
C12 C11B C10B 112.8(6)
C12 C11B H11C 109.0
C10B C11B H11C 109.0
C12 C11B H11D 109.0
C10B C11B H11D 109.0
H11C C11B H11D 107.8
C9 C10B C11B 118.7(8)
C9 C10B H10C 107.6
C11B C10B H10C 107.6
C9 C10B H10D 107.6
C11B C10B H10D 107.6
H10C C10B H10D 107.1
N3 C9 C10B 116.4(10)
N3 C9 C10A 96(6)
N3 C9 H9A 112.5
C10A C9 H9A 112.5
N3 C9 H9B 112.5
C10A C9 H9B 112.5
H9A C9 H9B 110.0
N3 C9 H9C 108.2
C10B C9 H9C 108.2
N3 C9 H9D 108.2
C10B C9 H9D 108.2
H9C C9 H9D 107.3

loop_
_geom_bond_atom_site_label_1
_geom_bond_atom_site_label_2
_geom_bond_distance
S1 O2 1.416(4)
S1 O1 1.441(4)
S1 N1 1.610(9)
S1 C4 1.760(14)
O3 C8 1.207(14)
N1 C8 1.389(6)
N1 H1 0.8600
N3 N2 1.372(14)
N3 C14 1.478(16)
N3 C9 1.492(7)
C4 C5 1.32(3)
C4 C3 1.398(9)
C8 N2 1.362(19)
N2 H2 0.8600
C3 C2 1.403(19)
C3 H3 0.9300
C1 C2 1.37(3)
C1 C6 1.397(9)
C1 C7 1.504(19)
C5 C6 1.423(19)
C5 H5 0.9300
C6 H6 0.9300
C2 H2A 0.9300
C14 C13 1.496(14)
C14 H14A 0.9700
C14 H14B 0.9700
C7 H7A 0.9600
C7 H7B 0.9600
C7 H7C 0.9600
C13 C12 1.552(15)
C13 H13A 0.9700
C13 H13B 0.9700
C12 C11B 1.509(10)
C12 C11A 1.516(19)
C12 H12A 0.9700
C12 H12B 0.9700
C12 H12C 0.9700
C12 H12D 0.9700
C11A C10A 1.52(2)
C11A H11A 0.9700
C11A H11B 0.9700
C10A C9 1.52(2)
C10A H10A 0.9700
C10A H10B 0.9700
C11B C10B 1.528(12)
C11B H11C 0.9700
C11B H11D 0.9700
C10B C9 1.518(14)
C10B H10C 0.9700
C10B H10D 0.9700
C9 H9A 0.9700
C9 H9B 0.9700
C9 H9C 0.9700
C9 H9D 0.9700

loop_
_geom_hbond_atom_site_label_D
_geom_hbond_atom_site_label_H
_geom_hbond_atom_site_label_A
_geom_hbond_distance_DH
_geom_hbond_distance_HA
_geom_hbond_distance_DA
_geom_hbond_angle_DHA
_geom_hbond_site_symmetry_A
N1 H1 O1 0.86 2.14 2.863(7) 141.0 2_676
N2 H2 O3 0.86 2.03 2.868(5) 163.6 2_566

loop_
_geom_torsion_atom_site_label_1
_geom_torsion_atom_site_label_2
_geom_torsion_atom_site_label_3
_geom_torsion_atom_site_label_4
_geom_torsion
O2 S1 N1 C8 41.5(7)
O1 S1 N1 C8 170.0(6)
C4 S1 N1 C8 -75.4(6)
O2 S1 C4 C5 10.1(8)
O1 S1 C4 C5 -119.8(7)
N1 S1 C4 C5 128.7(7)
O2 S1 C4 C3 -170.6(4)
O1 S1 C4 C3 59.6(6)
N1 S1 C4 C3 -52.0(5)
S1 N1 C8 O3 2.9(11)
S1 N1 C8 N2 -177.6(6)
C14 N3 N2 C8 120.1(8)
C9 N3 N2 C8 -111.2(8)
O3 C8 N2 N3 -176.1(7)
N1 C8 N2 N3 4.4(10)
C5 C4 C3 C2 2.6(10)
S1 C4 C3 C2 -176.7(4)
C3 C4 C5 C6 -1.8(12)
S1 C4 C5 C6 177.5(4)
C2 C1 C6 C5 0.4(11)
C7 C1 C6 C5 -179.6(5)
C4 C5 C6 C1 0.2(10)
C6 C1 C2 C3 0.5(13)
C7 C1 C2 C3 -179.4(5)
C4 C3 C2 C1 -2.0(11)
N2 N3 C14 C13 -155.3(6)
C9 N3 C14 C13 80.6(6)
N3 C14 C13 C12 -83.5(10)
C14 C13 C12 C11B 62.8(9)
C14 C13 C12 C11A 30(7)
C13 C12 C11A C10A 28(12)
C12 C11A C10A C9 -107(15)
C13 C12 C11B C10B -66.7(10)
C12 C11B C10B C9 85.5(11)
N2 N3 C9 C10B -147.0(7)
C14 N3 C9 C10B -23.3(7)
N2 N3 C9 C10A -175(7)
C14 N3 C9 C10A -51(7)
C11B C10B C9 N3 -50.6(8)
C11A C10A C9 N3 100(14)
